data_4034474
loop_
_publ_author_name
'Chang, Meng-Yang'
'Wu, Yan-Shin'
'Tsai, Yu-Lin'
'Chen, Hsing-Yin'

_publ_section_title
;
 Synthesis of 2-Sulfonyl Indenes and Indanes.
;
_journal_issue 18
_journal_name_full 'The Journal of organic chemistry'
_journal_page_first 11699
_journal_page_last 11723
_journal_paper_doi 10.1021/acs.joc.9b01606
_journal_volume 84
_journal_year 2019
_chemical_formula_sum 'C30 H32 O4 S'
_chemical_formula_weight 488.61
_space_group_crystal_system monoclinic
_space_group_IT_number 14
_space_group_name_Hall '-P 2yn'
_space_group_name_H-M_alt 'P 1 21/n 1'
_atom_sites_solution_hydrogens geom
_audit_creation_method SHELXL-2014/6
_cell_angle_alpha 90
_cell_angle_beta 100.990(3)
_cell_angle_gamma 90
_cell_formula_units_Z 4
_cell_length_a 12.0497(17)
_cell_length_b 14.261(2)
_cell_length_c 15.114(2)
_cell_measurement_reflns_used 4146
_cell_measurement_temperature 100(2)
_cell_measurement_theta_max 25.9948
_cell_measurement_theta_min 2.4470
_cell_volume 2549.6(6)
_computing_cell_refinement 'SAINT V8.34A (Bruker AXS Inc., 2013)'
_computing_data_collection 'Bruker APEX2'
_computing_data_reduction 'SAINT V8.34A (Bruker AXS Inc., 2013)'
_computing_molecular_graphics 'Bruker SHELXTL'
_computing_publication_material 'Bruker SHELXTL'
_computing_structure_refinement 'SHELXL-2014/6 (Sheldrick, 2014)'
_diffrn_ambient_temperature 100(2)
_diffrn_detector_area_resol_mean 8.3333
_diffrn_measured_fraction_theta_full 1.000
_diffrn_measured_fraction_theta_max 0.996
_diffrn_measurement_device_type 'Bruker APEX-II CCD'
_diffrn_measurement_method '\f and \w scans'
_diffrn_radiation_type MoK\a
_diffrn_radiation_wavelength 0.71073
_diffrn_reflns_av_R_equivalents 0.0483
_diffrn_reflns_av_unetI/netI 0.0412
_diffrn_reflns_Laue_measured_fraction_full 1.000
_diffrn_reflns_Laue_measured_fraction_max 0.996
_diffrn_reflns_limit_h_max 15
_diffrn_reflns_limit_h_min -14
_diffrn_reflns_limit_k_max 17
_diffrn_reflns_limit_k_min -17
_diffrn_reflns_limit_l_max 18
_diffrn_reflns_limit_l_min -18
_diffrn_reflns_number 21513
_diffrn_reflns_point_group_measured_fraction_full 1.000
_diffrn_reflns_point_group_measured_fraction_max 0.996
_diffrn_reflns_theta_full 25.242
_diffrn_reflns_theta_max 26.451
_diffrn_reflns_theta_min 1.981
_exptl_absorpt_coefficient_mu 0.161
_exptl_absorpt_correction_T_max 0.9485
_exptl_absorpt_correction_T_min 0.8610
_exptl_absorpt_correction_type multi-scan
_exptl_absorpt_process_details 'SADABS V2014/4 (Bruker AXS Inc.)'
_exptl_crystal_colour Colorless
_exptl_crystal_density_diffrn 1.273
_exptl_crystal_density_meas ?
_exptl_crystal_density_method 'not measured'
_exptl_crystal_description Lump
_exptl_crystal_F_000 1040
_exptl_crystal_size_max 0.25
_exptl_crystal_size_mid 0.20
_exptl_crystal_size_min 0.20
_refine_diff_density_max 0.358
_refine_diff_density_min -0.412
_refine_diff_density_rms 0.048
_refine_ls_extinction_method none
_refine_ls_goodness_of_fit_ref 1.030
_refine_ls_hydrogen_treatment constr
_refine_ls_matrix_type full
_refine_ls_number_parameters 319
_refine_ls_number_reflns 5223
_refine_ls_number_restraints 0
_refine_ls_restrained_S_all 1.030
_refine_ls_R_factor_all 0.0544
_refine_ls_R_factor_gt 0.0388
_refine_ls_shift/su_max 0.001
_refine_ls_shift/su_mean 0.000
_refine_ls_structure_factor_coef Fsqd
_refine_ls_weighting_details 'w=1/[\s^2^(Fo^2^)+(0.0415P)^2^+0.9909P] where P=(Fo^2^+2Fc^2^)/3'
_refine_ls_weighting_scheme calc
_refine_ls_wR_factor_gt 0.0900
_refine_ls_wR_factor_ref 0.0985
_reflns_Friedel_coverage 0.000
_reflns_number_gt 4102
_reflns_number_total 5223
_reflns_threshold_expression 'I > 2\s(I)'
_cod_data_source_file jo9b01606_si_001.cif
_cod_data_source_block mo_171225lt_0m_a
_cod_depositor_comments
;
The following automatic conversions were performed:

data item '_exptl_crystal_density_meas' value 'not measured' was
changed to '?' -- the value is perceived as not measured.

Automatic conversion script
Id: cif_fix_values 6909 2019-04-08 15:41:33Z antanas 
;
_cod_original_cell_volume 2549.5(7)
_cod_original_sg_symbol_H-M 'P 21/n'
_cod_database_code 4034474
_shelx_space_group_comment
;
The symmetry employed for this shelxl refinement is uniquely defined
by the following loop, which should always be used as a source of
symmetry information in preference to the above space-group names.
They are only intended as comments.
;
_shelxl_version_number 2014/6

loop_
_space_group_symop_operation_xyz
'x, y, z'
'-x+1/2, y+1/2, -z+1/2'
'-x, -y, -z'
'x-1/2, -y-1/2, z-1/2'

loop_
_atom_site_label
_atom_site_type_symbol
_atom_site_fract_x
_atom_site_fract_y
_atom_site_fract_z
_atom_site_U_iso_or_equiv
_atom_site_adp_type
_atom_site_occupancy
_atom_site_site_symmetry_order
_atom_site_calc_flag
_atom_site_refinement_flags_posn
_atom_site_refinement_flags_adp
S1 S 0.95080(3) 0.70041(3) 0.46994(3) 0.01821(11) Uani 1 1 d . .
O1 O 1.02666(9) 0.63841(9) 0.43468(8) 0.0246(3) Uani 1 1 d . .
O2 O 0.96226(10) 0.79980(9) 0.45792(8) 0.0243(3) Uani 1 1 d . .
O3 O 0.40346(9) 0.44600(8) 0.25021(8) 0.0199(3) Uani 1 1 d . .
O4 O 0.33787(9) 0.53007(8) 0.38087(8) 0.0191(3) Uani 1 1 d . .
C1 C 0.96226(13) 0.67785(12) 0.58598(11) 0.0175(4) Uani 1 1 d . .
C2 C 0.96512(13) 0.75157(13) 0.64590(12) 0.0196(4) Uani 1 1 d . .
H2 H 0.9685 0.8145 0.6261 0.024 Uiso 1 1 calc R U
C3 C 0.96295(14) 0.73190(13) 0.73548(12) 0.0213(4) Uani 1 1 d . .
H3 H 0.9655 0.7820 0.7772 0.026 Uiso 1 1 calc R U
C4 C 0.95714(14) 0.64010(13) 0.76516(12) 0.0219(4) Uani 1 1 d . .
C5 C 0.95643(14) 0.56729(13) 0.70361(12) 0.0222(4) Uani 1 1 d . .
H5 H 0.9539 0.5042 0.7233 0.027 Uiso 1 1 calc R U
C6 C 0.95932(13) 0.58551(12) 0.61414(12) 0.0200(4) Uani 1 1 d . .
H6 H 0.9593 0.5355 0.5726 0.024 Uiso 1 1 calc R U
C7 C 0.94889(17) 0.62056(15) 0.86180(12) 0.0313(5) Uani 1 1 d . .
H7A H 0.8705 0.6287 0.8693 0.047 Uiso 1 1 calc R U
H7B H 0.9978 0.6642 0.9015 0.047 Uiso 1 1 calc R U
H7C H 0.9731 0.5560 0.8773 0.047 Uiso 1 1 calc R U
C8 C 0.81335(13) 0.66270(12) 0.42371(11) 0.0166(3) Uani 1 1 d . .
C9 C 0.78978(13) 0.59410(12) 0.34554(11) 0.0168(3) Uani 1 1 d . .
H9 H 0.8337 0.5354 0.3638 0.020 Uiso 1 1 calc R U
C10 C 0.66538(13) 0.57358(12) 0.34249(11) 0.0155(3) Uani 1 1 d . .
C11 C 0.59279(13) 0.51253(12) 0.28757(11) 0.0171(3) Uani 1 1 d . .
H11 H 0.6182 0.4785 0.2412 0.020 Uiso 1 1 calc R U
C12 C 0.48285(13) 0.50194(12) 0.30136(11) 0.0161(3) Uani 1 1 d . .
C13 C 0.44606(13) 0.54992(12) 0.37232(11) 0.0152(3) Uani 1 1 d . .
C14 C 0.51791(13) 0.61094(12) 0.42674(11) 0.0154(3) Uani 1 1 d . .
H14 H 0.4934 0.6441 0.4741 0.018 Uiso 1 1 calc R U
C15 C 0.62764(13) 0.62279(11) 0.41046(11) 0.0145(3) Uani 1 1 d . .
C16 C 0.72000(13) 0.68105(12) 0.45897(11) 0.0157(3) Uani 1 1 d . .
C17 C 0.82427(14) 0.63234(12) 0.25830(11) 0.0180(4) Uani 1 1 d . .
H17 H 0.9079 0.6426 0.2726 0.022 Uiso 1 1 calc R U
C18 C 0.77030(15) 0.72675(13) 0.22808(12) 0.0229(4) Uani 1 1 d . .
H18A H 0.7894 0.7726 0.2779 0.028 Uiso 1 1 calc R U
H18B H 0.6871 0.7197 0.2141 0.028 Uiso 1 1 calc R U
C19 C 0.81102(18) 0.76416(14) 0.14466(12) 0.0295(4) Uani 1 1 d . .
H19A H 0.7691 0.8222 0.1237 0.035 Uiso 1 1 calc R U
H19B H 0.8923 0.7801 0.1611 0.035 Uiso 1 1 calc R U
C20 C 0.79358(18) 0.69225(14) 0.06809(12) 0.0306(4) Uani 1 1 d . .
H20A H 0.7116 0.6828 0.0458 0.037 Uiso 1 1 calc R U
H20B H 0.8269 0.7164 0.0176 0.037 Uiso 1 1 calc R U
C21 C 0.84819(16) 0.59909(13) 0.09987(12) 0.0250(4) Uani 1 1 d . .
H21A H 0.9311 0.6073 0.1174 0.030 Uiso 1 1 calc R U
H21B H 0.8332 0.5530 0.0500 0.030 Uiso 1 1 calc R U
C22 C 0.80135(15) 0.56199(13) 0.18050(11) 0.0217(4) Uani 1 1 d . .
H22A H 0.7189 0.5514 0.1625 0.026 Uiso 1 1 calc R U
H22B H 0.8375 0.5013 0.2004 0.026 Uiso 1 1 calc R U
C23 C 0.43547(15) 0.40084(13) 0.17456(12) 0.0232(4) Uani 1 1 d . .
H23A H 0.4612 0.4480 0.1358 0.035 Uiso 1 1 calc R U
H23B H 0.3704 0.3671 0.1403 0.035 Uiso 1 1 calc R U
H23C H 0.4969 0.3564 0.1957 0.035 Uiso 1 1 calc R U
C24 C 0.29571(14) 0.57933(13) 0.44972(13) 0.0246(4) Uani 1 1 d . .
H24A H 0.3451 0.5676 0.5081 0.037 Uiso 1 1 calc R U
H24B H 0.2191 0.5575 0.4516 0.037 Uiso 1 1 calc R U
H24C H 0.2940 0.6467 0.4367 0.037 Uiso 1 1 calc R U
C25 C 0.70962(13) 0.74626(12) 0.53289(11) 0.0163(3) Uani 1 1 d . .
C26 C 0.67722(13) 0.71348(13) 0.61136(11) 0.0194(4) Uani 1 1 d . .
H26 H 0.6577 0.6494 0.6163 0.023 Uiso 1 1 calc R U
C27 C 0.67376(14) 0.77497(13) 0.68197(12) 0.0236(4) Uani 1 1 d . .
H27 H 0.6529 0.7524 0.7356 0.028 Uiso 1 1 calc R U
C28 C 0.70041(15) 0.86890(14) 0.67510(12) 0.0248(4) Uani 1 1 d . .
H28 H 0.6990 0.9103 0.7241 0.030 Uiso 1 1 calc R U
C29 C 0.72917(15) 0.90199(13) 0.59620(12) 0.0244(4) Uani 1 1 d . .
H29 H 0.7460 0.9666 0.5907 0.029 Uiso 1 1 calc R U
C30 C 0.73345(14) 0.84142(12) 0.52547(12) 0.0202(4) Uani 1 1 d . .
H30 H 0.7527 0.8647 0.4715 0.024 Uiso 1 1 calc R U

loop_
_atom_site_aniso_label
_atom_site_aniso_U_11
_atom_site_aniso_U_22
_atom_site_aniso_U_33
_atom_site_aniso_U_23
_atom_site_aniso_U_13
_atom_site_aniso_U_12
S1 0.01421(19) 0.0241(2) 0.0165(2) -0.00119(18) 0.00335(15) -0.00307(16)
O1 0.0158(6) 0.0358(8) 0.0229(7) -0.0058(6) 0.0052(5) -0.0004(5)
O2 0.0243(6) 0.0268(7) 0.0222(7) 0.0029(5) 0.0053(5) -0.0082(5)
O3 0.0188(6) 0.0233(7) 0.0182(6) -0.0074(5) 0.0051(5) -0.0044(5)
O4 0.0147(5) 0.0228(7) 0.0212(6) -0.0051(5) 0.0070(5) -0.0027(5)
C1 0.0110(7) 0.0230(9) 0.0174(8) -0.0004(7) 0.0001(6) -0.0012(6)
C2 0.0153(8) 0.0202(9) 0.0215(9) -0.0014(7) -0.0009(7) -0.0024(7)
C3 0.0179(8) 0.0251(10) 0.0199(9) -0.0051(7) 0.0008(7) -0.0009(7)
C4 0.0155(8) 0.0307(10) 0.0186(9) -0.0003(8) 0.0013(7) -0.0007(7)
C5 0.0195(8) 0.0217(10) 0.0244(9) 0.0028(8) 0.0021(7) -0.0003(7)
C6 0.0160(8) 0.0216(9) 0.0218(9) -0.0050(7) 0.0018(7) -0.0001(7)
C7 0.0361(11) 0.0367(12) 0.0212(10) 0.0003(9) 0.0058(8) -0.0030(9)
C8 0.0154(8) 0.0207(9) 0.0134(8) 0.0015(7) 0.0018(6) -0.0001(7)
C9 0.0156(8) 0.0195(9) 0.0157(8) -0.0012(7) 0.0038(6) -0.0002(6)
C10 0.0146(8) 0.0161(9) 0.0158(8) 0.0039(7) 0.0032(6) 0.0009(6)
C11 0.0203(8) 0.0184(9) 0.0135(8) -0.0003(7) 0.0058(7) 0.0009(7)
C12 0.0174(8) 0.0148(8) 0.0153(8) 0.0007(7) 0.0012(6) -0.0012(6)
C13 0.0139(7) 0.0159(9) 0.0165(8) 0.0037(7) 0.0043(6) 0.0016(6)
C14 0.0161(8) 0.0169(9) 0.0133(8) 0.0007(7) 0.0032(6) 0.0012(6)
C15 0.0156(7) 0.0142(8) 0.0130(8) 0.0015(6) 0.0010(6) 0.0009(6)
C16 0.0162(8) 0.0167(9) 0.0136(8) 0.0031(6) 0.0015(6) 0.0003(6)
C17 0.0160(8) 0.0231(9) 0.0160(8) -0.0006(7) 0.0061(6) 0.0002(7)
C18 0.0261(9) 0.0245(10) 0.0198(9) 0.0014(7) 0.0084(7) 0.0022(7)
C19 0.0428(11) 0.0256(11) 0.0227(10) 0.0040(8) 0.0127(9) -0.0006(9)
C20 0.0440(11) 0.0326(11) 0.0174(9) 0.0039(8) 0.0116(8) -0.0011(9)
C21 0.0325(10) 0.0278(10) 0.0171(9) -0.0042(8) 0.0105(8) -0.0041(8)
C22 0.0234(9) 0.0237(10) 0.0183(9) -0.0020(7) 0.0052(7) -0.0026(7)
C23 0.0257(9) 0.0262(10) 0.0182(9) -0.0073(8) 0.0055(7) -0.0037(7)
C24 0.0167(8) 0.0283(11) 0.0315(10) -0.0090(8) 0.0109(7) -0.0025(7)
C25 0.0116(7) 0.0203(9) 0.0162(8) -0.0011(7) 0.0009(6) 0.0018(6)
C26 0.0175(8) 0.0220(9) 0.0186(9) -0.0016(7) 0.0034(7) -0.0021(7)
C27 0.0217(8) 0.0323(11) 0.0178(9) -0.0026(8) 0.0064(7) -0.0005(8)
C28 0.0233(9) 0.0281(10) 0.0219(9) -0.0087(8) 0.0018(7) 0.0054(8)
C29 0.0238(9) 0.0180(9) 0.0295(10) -0.0017(8) 0.0003(8) 0.0013(7)
C30 0.0194(8) 0.0213(9) 0.0196(9) 0.0020(7) 0.0027(7) 0.0004(7)

loop_
_atom_type_symbol
_atom_type_description
_atom_type_scat_dispersion_real
_atom_type_scat_dispersion_imag
_atom_type_scat_source
C C 0.0033 0.0016 'International Tables Vol C Tables 4.2.6.8 and 6.1.1.4'
H H 0.0000 0.0000 'International Tables Vol C Tables 4.2.6.8 and 6.1.1.4'
O O 0.0106 0.0060 'International Tables Vol C Tables 4.2.6.8 and 6.1.1.4'
S S 0.1246 0.1234 'International Tables Vol C Tables 4.2.6.8 and 6.1.1.4'

loop_
_geom_angle_atom_site_label_1
_geom_angle_atom_site_label_2
_geom_angle_atom_site_label_3
_geom_angle
O2 S1 O1 118.27(7)
O2 S1 C8 110.95(8)
O1 S1 C8 106.33(8)
O2 S1 C1 108.31(8)
O1 S1 C1 108.68(8)
C8 S1 C1 103.25(7)
C12 O3 C23 116.71(12)
C13 O4 C24 116.52(13)
C2 C1 C6 121.30(16)
C2 C1 S1 120.01(13)
C6 C1 S1 118.50(13)
C1 C2 C3 118.83(17)
C1 C2 H2 120.6
C3 C2 H2 120.6
C2 C3 C4 121.11(17)
C2 C3 H3 119.4
C4 C3 H3 119.4
C3 C4 C5 118.74(16)
C3 C4 C7 120.20(17)
C5 C4 C7 121.05(17)
C6 C5 C4 120.96(17)
C6 C5 H5 119.5
C4 C5 H5 119.5
C5 C6 C1 119.03(16)
C5 C6 H6 120.5
C1 C6 H6 120.5
C4 C7 H7A 109.5
C4 C7 H7B 109.5
H7A C7 H7B 109.5
C4 C7 H7C 109.5
H7A C7 H7C 109.5
H7B C7 H7C 109.5
C16 C8 C9 112.54(14)
C16 C8 S1 125.02(13)
C9 C8 S1 121.97(11)
C8 C9 C10 100.65(12)
C8 C9 C17 113.16(14)
C10 C9 C17 117.61(13)
C8 C9 H9 108.3
C10 C9 H9 108.3
C17 C9 H9 108.3
C15 C10 C11 119.98(14)
C15 C10 C9 109.89(14)
C11 C10 C9 130.03(14)
C12 C11 C10 119.21(15)
C12 C11 H11 120.4
C10 C11 H11 120.4
O3 C12 C11 124.31(15)
O3 C12 C13 115.16(13)
C11 C12 C13 120.53(15)
O4 C13 C14 125.15(14)
O4 C13 C12 114.53(14)
C14 C13 C12 120.32(14)
C13 C14 C15 118.46(15)
C13 C14 H14 120.8
C15 C14 H14 120.8
C10 C15 C14 121.44(15)
C10 C15 C16 109.33(14)
C14 C15 C16 129.18(15)
C8 C16 C15 107.49(14)
C8 C16 C25 127.86(15)
C15 C16 C25 124.65(14)
C18 C17 C22 110.12(14)
C18 C17 C9 113.30(13)
C22 C17 C9 112.54(14)
C18 C17 H17 106.8
C22 C17 H17 106.8
C9 C17 H17 106.8
C17 C18 C19 111.60(14)
C17 C18 H18A 109.3
C19 C18 H18A 109.3
C17 C18 H18B 109.3
C19 C18 H18B 109.3
H18A C18 H18B 108.0
C20 C19 C18 111.67(16)
C20 C19 H19A 109.3
C18 C19 H19A 109.3
C20 C19 H19B 109.3
C18 C19 H19B 109.3
H19A C19 H19B 107.9
C21 C20 C19 110.98(16)
C21 C20 H20A 109.4
C19 C20 H20A 109.4
C21 C20 H20B 109.4
C19 C20 H20B 109.4
H20A C20 H20B 108.0
C20 C21 C22 110.53(15)
C20 C21 H21A 109.5
C22 C21 H21A 109.5
C20 C21 H21B 109.5
C22 C21 H21B 109.5
H21A C21 H21B 108.1
C17 C22 C21 110.18(14)
C17 C22 H22A 109.6
C21 C22 H22A 109.6
C17 C22 H22B 109.6
C21 C22 H22B 109.6
H22A C22 H22B 108.1
O3 C23 H23A 109.5
O3 C23 H23B 109.5
H23A C23 H23B 109.5
O3 C23 H23C 109.5
H23A C23 H23C 109.5
H23B C23 H23C 109.5
O4 C24 H24A 109.5
O4 C24 H24B 109.5
H24A C24 H24B 109.5
O4 C24 H24C 109.5
H24A C24 H24C 109.5
H24B C24 H24C 109.5
C30 C25 C26 119.23(16)
C30 C25 C16 120.19(15)
C26 C25 C16 120.58(15)
C27 C26 C25 119.68(17)
C27 C26 H26 120.2
C25 C26 H26 120.2
C28 C27 C26 120.77(17)
C28 C27 H27 119.6
C26 C27 H27 119.6
C27 C28 C29 119.53(17)
C27 C28 H28 120.2
C29 C28 H28 120.2
C30 C29 C28 120.30(17)
C30 C29 H29 119.8
C28 C29 H29 119.8
C29 C30 C25 120.43(16)
C29 C30 H30 119.8
C25 C30 H30 119.8

loop_
_geom_bond_atom_site_label_1
_geom_bond_atom_site_label_2
_geom_bond_distance
S1 O2 1.4390(14)
S1 O1 1.4447(13)
S1 C8 1.7548(16)
S1 C1 1.7625(17)
O3 C12 1.3665(19)
O3 C23 1.4279(19)
O4 C13 1.3639(18)
O4 C24 1.427(2)
C1 C2 1.384(2)
C1 C6 1.386(2)
C2 C3 1.388(2)
C2 H2 0.9500
C3 C4 1.390(3)
C3 H3 0.9500
C4 C5 1.393(3)
C4 C7 1.509(2)
C5 C6 1.384(2)
C5 H5 0.9500
C6 H6 0.9500
C7 H7A 0.9800
C7 H7B 0.9800
C7 H7C 0.9800
C8 C16 1.359(2)
C8 C9 1.518(2)
C9 C10 1.519(2)
C9 C17 1.555(2)
C9 H9 1.0000
C10 C15 1.390(2)
C10 C11 1.391(2)
C11 C12 1.388(2)
C11 H11 0.9500
C12 C13 1.413(2)
C13 C14 1.383(2)
C14 C15 1.400(2)
C14 H14 0.9500
C15 C16 1.468(2)
C16 C25 1.477(2)
C17 C18 1.527(2)
C17 C22 1.530(2)
C17 H17 1.0000
C18 C19 1.533(2)
C18 H18A 0.9900
C18 H18B 0.9900
C19 C20 1.530(3)
C19 H19A 0.9900
C19 H19B 0.9900
C20 C21 1.519(3)
C20 H20A 0.9900
C20 H20B 0.9900
C21 C22 1.532(2)
C21 H21A 0.9900
C21 H21B 0.9900
C22 H22A 0.9900
C22 H22B 0.9900
C23 H23A 0.9800
C23 H23B 0.9800
C23 H23C 0.9800
C24 H24A 0.9800
C24 H24B 0.9800
C24 H24C 0.9800
C25 C30 1.396(2)
C25 C26 1.398(2)
C26 C27 1.388(2)
C26 H26 0.9500
C27 C28 1.386(3)
C27 H27 0.9500
C28 C29 1.386(3)
C28 H28 0.9500
C29 C30 1.383(2)
C29 H29 0.9500
C30 H30 0.9500
